data_7119297
loop_
_publ_author_name
'Raut, Ravindra K.'
'Majumdar, Moumita'

_publ_section_title
;
 Direct coordination of a germanium(ii) dicationic center to transition
 metals.
;
_journal_issue 9
_journal_name_full 'Chemical communications (Cambridge, England)'
_journal_page_first 1467
_journal_page_last 1469
_journal_paper_doi 10.1039/c6cc09525a
_journal_volume 53
_journal_year 2017
_chemical_formula_moiety 'C16 H18 Ge N4, C F3 O3 S, C F3 O3 S, C H2 Cl2'
_chemical_formula_sum 'C19 H20 Cl2 F6 Ge N4 O6 S2'
_chemical_formula_weight 722.00
_chemical_melting_point 443
_chemical_name_systematic Compound1
_space_group_crystal_system triclinic
_space_group_IT_number 2
_space_group_name_Hall '-P 1'
_space_group_name_H-M_alt 'P -1'
_symmetry_space_group_name_Hall '-P 1'
_symmetry_space_group_name_H-M 'P -1'
_atom_sites_solution_hydrogens geom
_atom_sites_solution_primary direct
_atom_sites_solution_secondary difmap
_audit_creation_method SHELXL-2014/7
_audit_update_record
;
2016-11-28 deposited with the CCDC.
2017-01-03 downloaded from the CCDC.
;
_cell_angle_alpha 69.771(3)
_cell_angle_beta 85.531(3)
_cell_angle_gamma 81.999(3)
_cell_formula_units_Z 2
_cell_length_a 8.4372(5)
_cell_length_b 13.0507(8)
_cell_length_c 13.3070(8)
_cell_measurement_reflns_used 8667
_cell_measurement_temperature 100(2)
_cell_measurement_theta_max 72.57
_cell_measurement_theta_min 3.54
_cell_volume 1360.79(14)
_computing_cell_refinement 'Bruker SAINT'
_computing_data_collection 'Bruker APEX2'
_computing_data_reduction 'Bruker SAINT'
_computing_molecular_graphics 'Bruker SHELXTL'
_computing_publication_material 'Bruker SHELXTL'
_computing_structure_refinement 'SHELXL-2014 (Sheldrick 2014)'
_computing_structure_solution 'SHELXS-97 (Sheldrick 2008)'
_diffrn_ambient_temperature 100(2)
_diffrn_detector_area_resol_mean 'CMOS-Photon 100'
_diffrn_measured_fraction_theta_full 0.993
_diffrn_measured_fraction_theta_max 0.979
_diffrn_measurement_device_type micro-focus
_diffrn_measurement_method 'D8 venture APEX-II'
_diffrn_radiation_type CuK\a
_diffrn_radiation_wavelength 1.54178
_diffrn_reflns_av_R_equivalents 0.0497
_diffrn_reflns_av_unetI/netI 0.0604
_diffrn_reflns_Laue_measured_fraction_full 0.993
_diffrn_reflns_Laue_measured_fraction_max 0.979
_diffrn_reflns_limit_h_max 10
_diffrn_reflns_limit_h_min -10
_diffrn_reflns_limit_k_max 16
_diffrn_reflns_limit_k_min -16
_diffrn_reflns_limit_l_max 16
_diffrn_reflns_limit_l_min -16
_diffrn_reflns_number 14142
_diffrn_reflns_point_group_measured_fraction_full 0.993
_diffrn_reflns_point_group_measured_fraction_max 0.979
_diffrn_reflns_theta_full 67.679
_diffrn_reflns_theta_max 72.741
_diffrn_reflns_theta_min 3.541
_diffrn_source 'Fine-focus sealed tube'
_exptl_absorpt_coefficient_mu 5.561
_exptl_absorpt_correction_T_max 0.211
_exptl_absorpt_correction_T_min 0.177
_exptl_absorpt_correction_type multi-scan
_exptl_absorpt_process_details 'SADABS;Universitat Gottingen,1997'
_exptl_crystal_colour yellow
_exptl_crystal_density_diffrn 1.762
_exptl_crystal_density_method 'not measured'
_exptl_crystal_description Needles
_exptl_crystal_F_000 724
_exptl_crystal_size_max 0.50
_exptl_crystal_size_mid 0.32
_exptl_crystal_size_min 0.28
_refine_diff_density_max 0.877
_refine_diff_density_min -0.511
_refine_diff_density_rms 0.128
_refine_ls_extinction_method none
_refine_ls_goodness_of_fit_ref 1.092
_refine_ls_hydrogen_treatment constr
_refine_ls_matrix_type full
_refine_ls_number_parameters 363
_refine_ls_number_reflns 5317
_refine_ls_number_restraints 0
_refine_ls_restrained_S_all 1.092
_refine_ls_R_factor_all 0.0832
_refine_ls_R_factor_gt 0.0613
_refine_ls_shift/su_max 0.000
_refine_ls_shift/su_mean 0.000
_refine_ls_structure_factor_coef Fsqd
_refine_ls_weighting_details 'w=1/[\s^2^(Fo^2^)+(0.0459P)^2^+5.4409P] where P=(Fo^2^+2Fc^2^)/3'
_refine_ls_weighting_scheme calc
_refine_ls_wR_factor_gt 0.1298
_refine_ls_wR_factor_ref 0.1417
_reflns_Friedel_coverage 0.000
_reflns_number_gt 4222
_reflns_number_total 5317
_reflns_threshold_expression 'I > 2\s(I)'
_cod_data_source_file c6cc09525a2.cif
_cod_data_source_block compound1
_cod_depositor_comments 'Adding full bibliography for 7119297--7119301.cif.'
_cod_database_code 7119297
_shelx_shelxl_version_number 2014/7
_shelx_space_group_comment
;
The symmetry employed for this shelxl refinement is uniquely defined
by the following loop, which should always be used as a source of
symmetry information in preference to the above space-group names.
They are only intended as comments.
;

loop_
_space_group_symop_operation_xyz
'x, y, z'
'-x, -y, -z'

loop_
_atom_site_label
_atom_site_type_symbol
_atom_site_fract_x
_atom_site_fract_y
_atom_site_fract_z
_atom_site_U_iso_or_equiv
_atom_site_adp_type
_atom_site_occupancy
_atom_site_site_symmetry_order
_atom_site_calc_flag
_atom_site_refinement_flags_posn
_atom_site_refinement_flags_adp
Ge01 Ge 0.08294(6) 0.26835(4) 0.06685(4) 0.01588(15) Uani 1 1 d . .
S2 S 0.60548(14) 0.11174(9) 0.16842(9) 0.0190(2) Uani 1 1 d . .
S1 S 0.92421(14) 0.34686(9) 0.77538(9) 0.0201(3) Uani 1 1 d . .
Cl2 Cl 0.50106(19) 0.33722(14) 0.55195(13) 0.0463(4) Uani 1 1 d . .
Cl1 Cl 0.7572(2) 0.28630(16) 0.41106(14) 0.0602(5) Uani 1 1 d . .
F5 F 1.0252(5) 0.2902(3) 0.6086(3) 0.0514(10) Uani 1 1 d . .
O3 O 0.5179(5) 0.2067(3) 0.1851(3) 0.0360(10) Uani 1 1 d . .
F4 F 1.2122(4) 0.2949(3) 0.7067(3) 0.0515(10) Uani 1 1 d . .
O6 O 0.9923(5) 0.4094(3) 0.8277(3) 0.0307(8) Uani 1 1 d . .
F6 F 1.0885(5) 0.4454(3) 0.6021(3) 0.0520(10) Uani 1 1 d . .
O2 O 0.7358(4) 0.1314(3) 0.0899(3) 0.0304(8) Uani 1 1 d . .
O5 O 0.7806(4) 0.4014(3) 0.7181(3) 0.0321(9) Uani 1 1 d . .
O1 O 0.5079(4) 0.0317(3) 0.1649(3) 0.0341(9) Uani 1 1 d . .
N2 N 0.2550(4) 0.2014(3) -0.0220(3) 0.0156(8) Uani 1 1 d . .
O4 O 0.9215(5) 0.2327(3) 0.8367(3) 0.0345(9) Uani 1 1 d . .
F1 F 0.7957(5) -0.0516(3) 0.2910(3) 0.0626(12) Uani 1 1 d . .
N3 N 0.1240(4) 0.0980(3) 0.1489(3) 0.0166(8) Uani 1 1 d . .
F2 F 0.6041(5) 0.0154(4) 0.3762(3) 0.0700(14) Uani 1 1 d . .
N1 N 0.2514(4) 0.3935(3) -0.0040(3) 0.0154(8) Uani 1 1 d . .
N4 N 0.1679(5) 0.2471(3) 0.2229(3) 0.0184(8) Uani 1 1 d . .
F3 F 0.8091(5) 0.1022(5) 0.3115(4) 0.0756(16) Uani 1 1 d . .
C11 C 0.1155(6) 0.0429(4) 0.0718(4) 0.0199(10) Uani 1 1 d . .
H11A H 0.0102 0.0599 0.0414 0.024 Uiso 1 1 calc R U
H11B H 0.1380 -0.0362 0.1054 0.024 Uiso 1 1 calc R U
C10 C 0.2260(5) 0.4967(4) -0.0047(4) 0.0190(10) Uani 1 1 d . .
H10 H 0.1478 0.5143 0.0419 0.023 Uiso 1 1 calc R U
C2 C 0.1668(5) 0.0579(4) 0.2447(4) 0.0177(9) Uani 1 1 d . .
C8 C 0.4240(6) 0.5530(4) -0.1422(4) 0.0220(10) Uani 1 1 d . .
H8 H 0.4829 0.6068 -0.1879 0.026 Uiso 1 1 calc R U
C6 C 0.3595(5) 0.3687(4) -0.0748(4) 0.0164(9) Uani 1 1 d . .
C5 C 0.3667(5) 0.2552(4) -0.0761(4) 0.0166(9) Uani 1 1 d . .
C7 C 0.4497(6) 0.4469(4) -0.1451(4) 0.0209(10) Uani 1 1 d . .
H7 H 0.5252 0.4283 -0.1927 0.025 Uiso 1 1 calc R U
C1 C 0.1866(6) 0.1431(4) 0.2927(4) 0.0196(10) Uani 1 1 d . .
C9 C 0.3110(6) 0.5787(4) -0.0715(4) 0.0202(10) Uani 1 1 d . .
H9 H 0.2924 0.6496 -0.0687 0.024 Uiso 1 1 calc R U
C12 C 0.2435(6) 0.0874(4) -0.0147(4) 0.0198(10) Uani 1 1 d . .
H12A H 0.3458 0.0427 0.0042 0.024 Uiso 1 1 calc R U
H12B H 0.2139 0.0857 -0.0830 0.024 Uiso 1 1 calc R U
C4 C 0.4990(6) 0.2117(4) -0.1370(4) 0.0211(10) Uani 1 1 d . .
H4A H 0.4776 0.1421 -0.1391 0.032 Uiso 1 1 calc R U
H4B H 0.5983 0.2023 -0.1024 0.032 Uiso 1 1 calc R U
H4C H 0.5064 0.2627 -0.2088 0.032 Uiso 1 1 calc R U
C17 C 1.0701(6) 0.3445(5) 0.6676(4) 0.0290(12) Uani 1 1 d . .
C3 C 0.1979(6) -0.0613(4) 0.3097(4) 0.0248(11) Uani 1 1 d . .
H3A H 0.1748 -0.1047 0.2684 0.037 Uiso 1 1 calc R U
H3B H 0.1307 -0.0768 0.3735 0.037 Uiso 1 1 calc R U
H3C H 0.3082 -0.0792 0.3289 0.037 Uiso 1 1 calc R U
C16 C 0.1787(6) 0.3301(4) 0.2576(4) 0.0228(10) Uani 1 1 d . .
H16 H 0.1598 0.4019 0.2104 0.027 Uiso 1 1 calc R U
C13 C 0.2225(6) 0.1203(4) 0.3974(4) 0.0250(11) Uani 1 1 d . .
H13 H 0.2340 0.0481 0.4443 0.030 Uiso 1 1 calc R U
C14 C 0.2416(6) 0.2062(4) 0.4327(4) 0.0277(11) Uani 1 1 d . .
H14 H 0.2703 0.1921 0.5027 0.033 Uiso 1 1 calc R U
C15 C 0.2175(6) 0.3125(4) 0.3625(4) 0.0264(11) Uani 1 1 d . .
H15 H 0.2269 0.3715 0.3847 0.032 Uiso 1 1 calc R U
C18 C 0.7092(7) 0.0426(6) 0.2926(5) 0.0414(15) Uani 1 1 d . .
C19 C 0.6748(8) 0.3795(6) 0.4766(6) 0.0479(16) Uani 1 1 d . .
H19A H 0.7534 0.3848 0.5235 0.058 Uiso 1 1 calc R U
H19B H 0.6494 0.4519 0.4237 0.058 Uiso 1 1 calc R U

loop_
_atom_site_aniso_label
_atom_site_aniso_U_11
_atom_site_aniso_U_22
_atom_site_aniso_U_33
_atom_site_aniso_U_23
_atom_site_aniso_U_13
_atom_site_aniso_U_12
Ge01 0.0152(3) 0.0135(3) 0.0185(3) -0.0053(2) -0.0007(2) -0.00031(19)
S2 0.0179(6) 0.0164(5) 0.0221(6) -0.0059(4) -0.0002(4) -0.0020(4)
S1 0.0208(6) 0.0182(6) 0.0208(6) -0.0069(5) 0.0022(5) -0.0020(4)
Cl2 0.0366(8) 0.0584(10) 0.0448(9) -0.0154(7) 0.0015(7) -0.0161(7)
Cl1 0.0705(13) 0.0601(11) 0.0451(10) -0.0171(8) 0.0040(9) 0.0033(9)
F5 0.055(2) 0.073(3) 0.038(2) -0.040(2) -0.0043(18) 0.009(2)
O3 0.029(2) 0.0188(18) 0.057(3) -0.0116(18) 0.0128(19) -0.0023(15)
F4 0.0214(18) 0.087(3) 0.041(2) -0.022(2) 0.0008(15) 0.0101(17)
O6 0.040(2) 0.0228(18) 0.032(2) -0.0139(16) -0.0034(17) 0.0014(16)
F6 0.046(2) 0.063(2) 0.0326(19) 0.0045(17) 0.0111(16) -0.0204(18)
O2 0.0238(19) 0.036(2) 0.030(2) -0.0099(16) 0.0064(16) -0.0050(15)
O5 0.0218(19) 0.037(2) 0.035(2) -0.0108(17) 0.0004(16) -0.0015(16)
O1 0.024(2) 0.037(2) 0.051(2) -0.0255(19) 0.0039(18) -0.0085(16)
N2 0.0164(19) 0.0156(18) 0.0166(19) -0.0079(15) -0.0006(15) -0.0009(15)
O4 0.043(2) 0.0225(19) 0.037(2) -0.0071(16) 0.0056(18) -0.0118(16)
F1 0.048(2) 0.062(3) 0.050(2) 0.003(2) -0.0089(19) 0.028(2)
N3 0.0154(19) 0.0132(18) 0.022(2) -0.0073(16) 0.0011(16) -0.0014(14)
F2 0.044(2) 0.121(4) 0.0219(18) -0.004(2) 0.0027(17) 0.011(2)
N1 0.0131(18) 0.0157(18) 0.0184(19) -0.0075(15) 0.0003(15) -0.0011(14)
N4 0.019(2) 0.0161(19) 0.021(2) -0.0077(16) 0.0003(16) -0.0002(15)
F3 0.030(2) 0.155(5) 0.078(3) -0.085(3) -0.008(2) -0.007(2)
C11 0.021(2) 0.016(2) 0.024(2) -0.0086(19) 0.000(2) -0.0039(18)
C10 0.016(2) 0.016(2) 0.027(3) -0.0100(19) -0.0053(19) 0.0021(17)
C2 0.014(2) 0.016(2) 0.023(2) -0.0063(19) 0.0040(18) -0.0033(17)
C8 0.021(2) 0.015(2) 0.028(3) -0.0031(19) -0.001(2) -0.0067(18)
C6 0.015(2) 0.016(2) 0.019(2) -0.0060(18) -0.0023(18) -0.0019(17)
C5 0.014(2) 0.017(2) 0.019(2) -0.0067(18) -0.0073(18) 0.0020(17)
C7 0.018(2) 0.020(2) 0.024(2) -0.007(2) 0.0000(19) -0.0004(18)
C1 0.018(2) 0.019(2) 0.022(2) -0.0088(19) 0.0048(19) -0.0026(18)
C9 0.019(2) 0.012(2) 0.027(3) -0.0049(19) -0.002(2) -0.0003(17)
C12 0.019(2) 0.015(2) 0.028(3) -0.0112(19) 0.001(2) -0.0002(18)
C4 0.017(2) 0.023(2) 0.023(2) -0.010(2) 0.0019(19) 0.0000(18)
C17 0.019(3) 0.039(3) 0.025(3) -0.007(2) -0.002(2) 0.002(2)
C3 0.030(3) 0.015(2) 0.028(3) -0.005(2) -0.005(2) -0.0034(19)
C16 0.025(3) 0.015(2) 0.026(3) -0.0052(19) 0.001(2) -0.0004(19)
C13 0.027(3) 0.023(2) 0.022(2) -0.004(2) 0.000(2) -0.002(2)
C14 0.033(3) 0.032(3) 0.018(2) -0.007(2) -0.003(2) -0.005(2)
C15 0.032(3) 0.026(3) 0.025(3) -0.013(2) -0.001(2) -0.004(2)
C18 0.024(3) 0.068(4) 0.031(3) -0.018(3) -0.004(2) 0.006(3)
C19 0.046(4) 0.049(4) 0.051(4) -0.015(3) 0.002(3) -0.018(3)

loop_
_atom_type_symbol
_atom_type_description
_atom_type_scat_dispersion_real
_atom_type_scat_dispersion_imag
_atom_type_scat_source
C C 0.0181 0.0091 'International Tables Vol C Tables 4.2.6.8 and 6.1.1.4'
H H 0.0000 0.0000 'International Tables Vol C Tables 4.2.6.8 and 6.1.1.4'
Cl Cl 0.3639 0.7018 'International Tables Vol C Tables 4.2.6.8 and 6.1.1.4'
F F 0.0727 0.0534 'International Tables Vol C Tables 4.2.6.8 and 6.1.1.4'
Ge Ge -1.0885 0.8855 'International Tables Vol C Tables 4.2.6.8 and 6.1.1.4'
N N 0.0311 0.0180 'International Tables Vol C Tables 4.2.6.8 and 6.1.1.4'
O O 0.0492 0.0322 'International Tables Vol C Tables 4.2.6.8 and 6.1.1.4'
S S 0.3331 0.5567 'International Tables Vol C Tables 4.2.6.8 and 6.1.1.4'

loop_
_geom_angle_atom_site_label_1
_geom_angle_atom_site_label_2
_geom_angle_atom_site_label_3
_geom_angle
N2 Ge01 N3 72.31(14)
N2 Ge01 N4 111.55(15)
N3 Ge01 N4 73.21(15)
N2 Ge01 N1 73.90(14)
N3 Ge01 N1 131.37(14)
N4 Ge01 N1 88.15(14)
O3 S2 O1 114.3(2)
O3 S2 O2 116.3(2)
O1 S2 O2 115.1(2)
O3 S2 C18 103.3(3)
O1 S2 C18 102.7(3)
O2 S2 C18 102.4(3)
O4 S1 O6 115.2(2)
O4 S1 O5 115.5(2)
O6 S1 O5 114.8(2)
O4 S1 C17 103.2(2)
O6 S1 C17 103.0(2)
O5 S1 C17 102.6(2)
C5 N2 C12 122.2(4)
C5 N2 Ge01 121.6(3)
C12 N2 Ge01 116.1(3)
C2 N3 C11 129.1(4)
C2 N3 Ge01 122.7(3)
C11 N3 Ge01 107.6(3)
C10 N1 C6 118.8(4)
C10 N1 Ge01 124.8(3)
C6 N1 Ge01 113.6(3)
C16 N4 C1 119.2(4)
C16 N4 Ge01 123.8(3)
C1 N4 Ge01 116.3(3)
N3 C11 C12 104.9(4)
N3 C11 H11A 110.8
C12 C11 H11A 110.8
N3 C11 H11B 110.8
C12 C11 H11B 110.8
H11A C11 H11B 108.8
N1 C10 C9 122.8(4)
N1 C10 H10 118.6
C9 C10 H10 118.6
N3 C2 C3 126.6(4)
N3 C2 C1 113.3(4)
C3 C2 C1 120.1(4)
C9 C8 C7 119.9(4)
C9 C8 H8 120.1
C7 C8 H8 120.1
N1 C6 C7 121.8(4)
N1 C6 C5 114.8(4)
C7 C6 C5 123.2(4)
N2 C5 C6 115.0(4)
N2 C5 C4 125.1(4)
C6 C5 C4 119.9(4)
C8 C7 C6 118.2(4)
C8 C7 H7 120.9
C6 C7 H7 120.9
N4 C1 C13 121.8(4)
N4 C1 C2 114.0(4)
C13 C1 C2 124.3(4)
C8 C9 C10 118.5(4)
C8 C9 H9 120.8
C10 C9 H9 120.8
N2 C12 C11 107.6(4)
N2 C12 H12A 110.2
C11 C12 H12A 110.2
N2 C12 H12B 110.2
C11 C12 H12B 110.2
H12A C12 H12B 108.5
C5 C4 H4A 109.5
C5 C4 H4B 109.5
H4A C4 H4B 109.5
C5 C4 H4C 109.5
H4A C4 H4C 109.5
H4B C4 H4C 109.5
F6 C17 F5 107.2(5)
F6 C17 F4 108.4(5)
F5 C17 F4 107.4(5)
F6 C17 S1 111.4(4)
F5 C17 S1 111.5(4)
F4 C17 S1 110.9(4)
C2 C3 H3A 109.5
C2 C3 H3B 109.5
H3A C3 H3B 109.5
C2 C3 H3C 109.5
H3A C3 H3C 109.5
H3B C3 H3C 109.5
N4 C16 C15 121.9(4)
N4 C16 H16 119.0
C15 C16 H16 119.0
C1 C13 C14 119.3(5)
C1 C13 H13 120.4
C14 C13 H13 120.4
C15 C14 C13 119.0(5)
C15 C14 H14 120.5
C13 C14 H14 120.5
C14 C15 C16 118.8(5)
C14 C15 H15 120.6
C16 C15 H15 120.6
F3 C18 F2 108.4(5)
F3 C18 F1 106.8(5)
F2 C18 F1 106.9(6)
F3 C18 S2 113.0(5)
F2 C18 S2 110.7(4)
F1 C18 S2 110.9(4)
Cl2 C19 Cl1 111.4(4)
Cl2 C19 H19A 109.4
Cl1 C19 H19A 109.4
Cl2 C19 H19B 109.4
Cl1 C19 H19B 109.4
H19A C19 H19B 108.0

loop_
_geom_bond_atom_site_label_1
_geom_bond_atom_site_label_2
_geom_bond_distance
Ge01 N2 2.088(4)
Ge01 N3 2.102(4)
Ge01 N4 2.163(4)
Ge01 N1 2.224(4)
S2 O3 1.429(4)
S2 O1 1.432(4)
S2 O2 1.443(4)
S2 C18 1.813(6)
S1 O4 1.432(4)
S1 O6 1.437(4)
S1 O5 1.444(4)
S1 C17 1.822(5)
Cl2 C19 1.753(7)
Cl1 C19 1.768(7)
F5 C17 1.329(7)
F4 C17 1.333(6)
F6 C17 1.327(6)
N2 C5 1.277(6)
N2 C12 1.474(6)
F1 C18 1.346(7)
N3 C2 1.260(6)
N3 C11 1.453(6)
F2 C18 1.345(7)
N1 C10 1.331(6)
N1 C6 1.349(6)
N4 C16 1.333(6)
N4 C1 1.349(6)
F3 C18 1.315(8)
C11 C12 1.532(6)
C11 H11A 0.9700
C11 H11B 0.9700
C10 C9 1.381(7)
C10 H10 0.9300
C2 C3 1.493(6)
C2 C1 1.494(6)
C8 C9 1.377(7)
C8 C7 1.386(6)
C8 H8 0.9300
C6 C7 1.393(6)
C6 C5 1.480(6)
C5 C4 1.492(6)
C7 H7 0.9300
C1 C13 1.369(7)
C9 H9 0.9300
C12 H12A 0.9700
C12 H12B 0.9700
C4 H4A 0.9600
C4 H4B 0.9600
C4 H4C 0.9600
C3 H3A 0.9600
C3 H3B 0.9600
C3 H3C 0.9600
C16 C15 1.391(7)
C16 H16 0.9300
C13 C14 1.390(7)
C13 H13 0.9300
C14 C15 1.376(7)
C14 H14 0.9300
C15 H15 0.9300
C19 H19A 0.9700
C19 H19B 0.9700
